data_7127055
loop_
_publ_author_name
'Picci, Giacomo'
'Kubicki, Maciej'
'Garau, Alessandra'
'Lippolis, Vito'
'Mocci, Rita'
'Porcheddu, Andrea'
'Quesada, Roberto'
'Ricci, Pier Carlo'
'Scorciapino, M. Andrea'
'Caltagirone, Claudia'

_publ_section_title
;
 Simple squaramide receptors for highly efficient anion binding in aqueous
 media and transmembrane transport.
;
_journal_issue 75
_journal_name_full 'Chemical communications (Cambridge, England)'
_journal_page_first 11066
_journal_page_last 11069
_journal_paper_doi 10.1039/d0cc04090h
_journal_volume 56
_journal_year 2020
_chemical_formula_moiety
;
C24 H16 N2 O2, C16 H36 N, C7 H5 O2
;
_chemical_formula_sum 'C47 H57 N3 O4'
_chemical_formula_weight 727.95
_space_group_crystal_system monoclinic
_space_group_IT_number 14
_space_group_name_Hall '-P 2ybc'
_space_group_name_H-M_alt 'P 1 21/c 1'
_atom_sites_solution_hydrogens geom
_audit_update_record
;
2019-07-30 deposited with the CCDC.	2020-08-10 downloaded from the CCDC.
;
_cell_angle_alpha 90
_cell_angle_beta 96.8619(7)
_cell_angle_gamma 90
_cell_formula_units_Z 8
_cell_length_a 20.61410(15)
_cell_length_b 16.28811(11)
_cell_length_c 24.27716(18)
_cell_measurement_reflns_used 24399
_cell_measurement_temperature 130(1)
_cell_measurement_theta_max 76.3770
_cell_measurement_theta_min 2.6320
_cell_volume 8093.03(10)
_computing_cell_refinement 'CrysAlisPro 1.171.38.46 (Rigaku OD, 2015)'
_computing_data_collection 'CrysAlisPro 1.171.38.46 (Rigaku OD, 2015)'
_computing_data_reduction 'CrysAlisPro 1.171.38.46 (Rigaku OD, 2015)'
_computing_molecular_graphics 'Mercury (MacRae et al., 2009)'
_computing_publication_material 'SHELXL-2013 (Sheldrick, 2013)'
_computing_structure_refinement 'SHELXL-2013 (Sheldrick, 2013)'
_computing_structure_solution 'SHELXT-2013 (Sheldrick, 2013)'
_diffrn_ambient_environment N~2~
_diffrn_ambient_temperature 130(1)
_diffrn_detector 'CCD plate'
_diffrn_detector_area_resol_mean 10.5357
_diffrn_detector_type Atlas
_diffrn_measured_fraction_theta_full 0.999
_diffrn_measured_fraction_theta_max 0.980
_diffrn_measurement_device 'four-circle diffractometer'
_diffrn_measurement_device_type 'SuperNova, Single source at offset, Atlas'
_diffrn_radiation_monochromator mirror
_diffrn_radiation_probe x-ray
_diffrn_radiation_type 'Cu K\a'
_diffrn_radiation_wavelength 1.54184
_diffrn_reflns_av_R_equivalents 0.0185
_diffrn_reflns_av_unetI/netI 0.0226
_diffrn_reflns_Laue_measured_fraction_full 0.999
_diffrn_reflns_Laue_measured_fraction_max 0.980
_diffrn_reflns_limit_h_max 25
_diffrn_reflns_limit_h_min -25
_diffrn_reflns_limit_k_max 20
_diffrn_reflns_limit_k_min -12
_diffrn_reflns_limit_l_max 30
_diffrn_reflns_limit_l_min -28
_diffrn_reflns_number 36488
_diffrn_reflns_point_group_measured_fraction_full 0.999
_diffrn_reflns_point_group_measured_fraction_max 0.980
_diffrn_reflns_theta_full 67.500
_diffrn_reflns_theta_max 76.618
_diffrn_reflns_theta_min 2.159
_diffrn_source 'micro-focus sealed X-ray tube'
_diffrn_source_type 'SuperNova (Cu) X-ray Source'
_exptl_absorpt_coefficient_mu 0.593
_exptl_absorpt_correction_T_max 1.00000
_exptl_absorpt_correction_T_min 0.71635
_exptl_absorpt_correction_type multi-scan
_exptl_absorpt_process_details
;
CrysAlisPro 1.171.38.46 (Rigaku Oxford Diffraction, 2015)
Empirical absorption correction using spherical harmonics,
 implemented in SCALE3 ABSPACK scaling algorithm.
;
_exptl_crystal_colour red
_exptl_crystal_density_diffrn 1.195
_exptl_crystal_description block
_exptl_crystal_F_000 3136
_exptl_crystal_size_max 0.15
_exptl_crystal_size_mid 0.07
_exptl_crystal_size_min 0.07
_refine_diff_density_max 1.117
_refine_diff_density_min -0.527
_refine_diff_density_rms 0.045
_refine_ls_extinction_method none
_refine_ls_goodness_of_fit_ref 1.024
_refine_ls_hydrogen_treatment constr
_refine_ls_matrix_type full
_refine_ls_number_parameters 1001
_refine_ls_number_reflns 16691
_refine_ls_number_restraints 31
_refine_ls_restrained_S_all 1.042
_refine_ls_R_factor_all 0.0524
_refine_ls_R_factor_gt 0.0473
_refine_ls_shift/su_max 0.002
_refine_ls_shift/su_mean 0.000
_refine_ls_structure_factor_coef Fsqd
_refine_ls_weighting_details 'w=1/[\s^2^(Fo^2^)+(0.0675P)^2^+3.6974P] where P=(Fo^2^+2Fc^2^)/3'
_refine_ls_weighting_scheme calc
_refine_ls_wR_factor_gt 0.1292
_refine_ls_wR_factor_ref 0.1336
_reflns_Friedel_coverage 0.000
_reflns_number_gt 14866
_reflns_number_total 16691
_reflns_threshold_expression 'I > 2\s(I)'
_cod_data_source_file d0cc04090h2.cif
_cod_data_source_block 1
_cod_depositor_comments 'Adding full bibliography for 7127055--7127057.cif.'
_cod_original_cell_volume 8093.02(10)
_cod_original_sg_symbol_H-M 'P 21/c'
_cod_database_code 7127055
_shelx_shelxl_version_number 2014/7
_shelx_space_group_comment
;
The symmetry employed for this shelxl refinement is uniquely defined
by the following loop, which should always be used as a source of
symmetry information in preference to the above space-group names.
They are only intended as comments.
;

loop_
_space_group_symop_operation_xyz
'x, y, z'
'-x, y+1/2, -z+1/2'
'-x, -y, -z'
'x, -y-1/2, z-1/2'

loop_
_atom_site_label
_atom_site_type_symbol
_atom_site_fract_x
_atom_site_fract_y
_atom_site_fract_z
_atom_site_U_iso_or_equiv
_atom_site_adp_type
_atom_site_occupancy
_atom_site_site_symmetry_order
_atom_site_calc_flag
_atom_site_refinement_flags_posn
_atom_site_refinement_flags_adp
_atom_site_refinement_flags_occupancy
_atom_site_disorder_assembly
_atom_site_disorder_group
C1A C 0.35214(7) 0.52246(9) 0.33428(6) 0.0252(3) Uani 1 1 d . . . . .
O1A O 0.33808(5) 0.51085(7) 0.38077(4) 0.0327(2) Uani 1 1 d . . . . .
C2A C 0.31430(7) 0.53437(10) 0.27737(6) 0.0290(3) Uani 1 1 d . . . . .
O2A O 0.25690(5) 0.53997(10) 0.25910(5) 0.0471(3) Uani 1 1 d . . . . .
C3A C 0.37744(6) 0.53782(8) 0.25440(5) 0.0223(3) Uani 1 1 d . . . . .
N3A N 0.39573(5) 0.54747(7) 0.20389(5) 0.0228(2) Uani 1 1 d . . . . .
H3A H 0.4372 0.5567 0.2010 0.027 Uiso 1 1 calc R U . . .
C30A C 0.35088(6) 0.54346(8) 0.15450(5) 0.0219(3) Uani 1 1 d . . . . .
C31A C 0.30057(6) 0.48806(8) 0.14928(6) 0.0235(3) Uani 1 1 d . . . . .
H31A H 0.2947 0.4524 0.1792 0.028 Uiso 1 1 calc R U . . .
C32A C 0.25749(7) 0.48378(9) 0.09964(6) 0.0274(3) Uani 1 1 d . . . . .
H32A H 0.2221 0.4460 0.0967 0.033 Uiso 1 1 calc R U . . .
C33A C 0.26620(7) 0.53350(9) 0.05587(6) 0.0289(3) Uani 1 1 d . . . . .
H33A H 0.2374 0.5292 0.0224 0.035 Uiso 1 1 calc R U . . .
C34A C 0.31770(7) 0.59145(9) 0.05981(6) 0.0261(3) Uani 1 1 d . . . . .
C35A C 0.32662(8) 0.64532(10) 0.01534(6) 0.0338(3) Uani 1 1 d . . . . .
H35A H 0.2988 0.6407 -0.0187 0.041 Uiso 1 1 calc R U . . .
C36A C 0.37445(9) 0.70360(11) 0.02061(7) 0.0409(4) Uani 1 1 d . . . . .
H36A H 0.3797 0.7392 -0.0095 0.049 Uiso 1 1 calc R U . . .
C37A C 0.41607(9) 0.71084(11) 0.07083(7) 0.0415(4) Uani 1 1 d . . . . .
H37A H 0.4489 0.7521 0.0745 0.050 Uiso 1 1 calc R U . . .
C38A C 0.40986(7) 0.65926(10) 0.11428(6) 0.0321(3) Uani 1 1 d . . . . .
H38A H 0.4388 0.6645 0.1476 0.038 Uiso 1 1 calc R U . . .
C39A C 0.36063(6) 0.59794(8) 0.11016(5) 0.0232(3) Uani 1 1 d . . . . .
C4A C 0.41279(6) 0.53033(8) 0.30773(5) 0.0211(2) Uani 1 1 d . . . . .
N4A N 0.47694(5) 0.52756(7) 0.32533(4) 0.0221(2) Uani 1 1 d . . . . .
H4A H 0.5043 0.5183 0.3008 0.026 Uiso 1 1 calc R U . . .
C40A C 0.50288(6) 0.53880(8) 0.38177(5) 0.0215(3) Uani 1 1 d . . . . .
C41A C 0.47405(7) 0.59199(9) 0.41563(6) 0.0250(3) Uani 1 1 d . . . . .
H41A H 0.4345 0.6190 0.4019 0.030 Uiso 1 1 calc R U . . .
C42A C 0.50267(7) 0.60670(9) 0.47047(6) 0.0284(3) Uani 1 1 d . . . . .
H42A H 0.4822 0.6434 0.4934 0.034 Uiso 1 1 calc R U . . .
C43A C 0.55966(7) 0.56865(9) 0.49101(6) 0.0280(3) Uani 1 1 d . . . . .
H43A H 0.5788 0.5799 0.5278 0.034 Uiso 1 1 calc R U . . .
C44A C 0.59011(7) 0.51261(9) 0.45770(6) 0.0245(3) Uani 1 1 d . . . . .
C45A C 0.64813(7) 0.47074(10) 0.47866(6) 0.0306(3) Uani 1 1 d . . . . .
H45A H 0.6669 0.4802 0.5158 0.037 Uiso 1 1 calc R U . . .
C46A C 0.67740(8) 0.41714(10) 0.44623(7) 0.0356(3) Uani 1 1 d . . . . .
H46A H 0.7165 0.3900 0.4608 0.043 Uiso 1 1 calc R U . . .
C47A C 0.64983(8) 0.40171(10) 0.39111(7) 0.0344(3) Uani 1 1 d . . . . .
H47A H 0.6706 0.3644 0.3688 0.041 Uiso 1 1 calc R U . . .
C48A C 0.59331(7) 0.44029(9) 0.36972(6) 0.0271(3) Uani 1 1 d . . . . .
H48A H 0.5750 0.4290 0.3327 0.033 Uiso 1 1 calc R U . . .
C49A C 0.56182(6) 0.49683(8) 0.40212(5) 0.0221(3) Uani 1 1 d . . . . .
C1B C 0.21490(7) 0.31006(9) 0.24524(6) 0.0262(3) Uani 1 1 d . . . . .
O1B O 0.27247(5) 0.31419(9) 0.26305(5) 0.0407(3) Uani 1 1 d . . . . .
C2B C 0.17644(7) 0.31497(8) 0.18827(6) 0.0234(3) Uani 1 1 d . . . . .
O2B O 0.19005(5) 0.32707(7) 0.14161(4) 0.0291(2) Uani 1 1 d . . . . .
C3B C 0.11652(6) 0.30092(8) 0.21484(5) 0.0210(2) Uani 1 1 d . . . . .
N3B N 0.05240(5) 0.29629(7) 0.19762(5) 0.0226(2) Uani 1 1 d . . . . .
H3B H 0.0248 0.2955 0.2226 0.027 Uiso 1 1 calc R U . . .
C30B C 0.02722(6) 0.29266(8) 0.14051(5) 0.0223(3) Uani 1 1 d . . . . .
C31B C 0.05875(7) 0.24832(9) 0.10353(6) 0.0263(3) Uani 1 1 d . . . . .
H31B H 0.0975 0.2191 0.1162 0.032 Uiso 1 1 calc R U . . .
C32B C 0.03383(8) 0.24597(10) 0.04683(6) 0.0313(3) Uani 1 1 d . . . . .
H32B H 0.0564 0.2160 0.0215 0.038 Uiso 1 1 calc R U . . .
C33B C -0.02239(8) 0.28637(10) 0.02806(6) 0.0331(3) Uani 1 1 d . . . . .
H33B H -0.0386 0.2842 -0.0102 0.040 Uiso 1 1 calc R U . . .
C34B C -0.05676(7) 0.33155(9) 0.06510(6) 0.0275(3) Uani 1 1 d . . . . .
C35B C -0.11500(8) 0.37497(10) 0.04633(6) 0.0347(3) Uani 1 1 d . . . . .
H35B H -0.1320 0.3727 0.0082 0.042 Uiso 1 1 calc R U . . .
C36B C -0.14685(8) 0.41982(10) 0.08213(7) 0.0367(3) Uani 1 1 d . . . . .
H36B H -0.1859 0.4481 0.0689 0.044 Uiso 1 1 calc R U . . .
C37B C -0.12212(8) 0.42442(10) 0.13874(7) 0.0330(3) Uani 1 1 d . . . . .
H37B H -0.1444 0.4562 0.1634 0.040 Uiso 1 1 calc R U . . .
C38B C -0.06614(7) 0.38324(9) 0.15840(6) 0.0267(3) Uani 1 1 d . . . . .
H38B H -0.0501 0.3866 0.1967 0.032 Uiso 1 1 calc R U . . .
C39B C -0.03187(7) 0.33573(8) 0.12247(5) 0.0229(3) Uani 1 1 d . . . . .
C4B C 0.15200(6) 0.29933(8) 0.26827(5) 0.0219(3) Uani 1 1 d . . . . .
N4B N 0.13231(5) 0.29081(7) 0.31831(5) 0.0234(2) Uani 1 1 d . . . . .
H4B H 0.0904 0.2824 0.3200 0.028 Uiso 1 1 calc R U . . .
C40B C 0.17433(6) 0.29441(8) 0.36910(5) 0.0218(3) Uani 1 1 d . . . . .
C41B C 0.22504(7) 0.34944(9) 0.37677(6) 0.0250(3) Uani 1 1 d . . . . .
H41B H 0.2329 0.3857 0.3476 0.030 Uiso 1 1 calc R U . . .
C42B C 0.26555(7) 0.35226(9) 0.42788(6) 0.0295(3) Uani 1 1 d . . . . .
H42B H 0.3007 0.3903 0.4329 0.035 Uiso 1 1 calc R U . . .
C43B C 0.25469(7) 0.30082(10) 0.47018(6) 0.0315(3) Uani 1 1 d . . . . .
H43B H 0.2821 0.3037 0.5045 0.038 Uiso 1 1 calc R U . . .
C44B C 0.20288(7) 0.24308(9) 0.46353(6) 0.0260(3) Uani 1 1 d . . . . .
C45B C 0.19179(7) 0.18758(10) 0.50633(6) 0.0321(3) Uani 1 1 d . . . . .
H45B H 0.2191 0.1896 0.5407 0.039 Uiso 1 1 calc R U . . .
C46B C 0.14258(8) 0.13128(10) 0.49899(6) 0.0341(3) Uani 1 1 d . . . . .
H46B H 0.1358 0.0945 0.5281 0.041 Uiso 1 1 calc R U . . .
C47B C 0.10170(7) 0.12752(10) 0.44819(6) 0.0312(3) Uani 1 1 d . . . . .
H47B H 0.0676 0.0880 0.4433 0.037 Uiso 1 1 calc R U . . .
C48B C 0.11066(7) 0.18032(9) 0.40591(6) 0.0255(3) Uani 1 1 d . . . . .
H48B H 0.0826 0.1772 0.3720 0.031 Uiso 1 1 calc R U . . .
C49B C 0.16145(6) 0.23967(8) 0.41219(5) 0.0222(3) Uani 1 1 d . . . . .
C1C C 0.62876(7) 0.54762(8) 0.17690(6) 0.0239(3) Uani 1 1 d . . . . .
C11C C 0.56774(7) 0.53769(8) 0.20518(6) 0.0237(3) Uani 1 1 d . . . . .
O1C O 0.57292(5) 0.54561(7) 0.25682(4) 0.0338(2) Uani 1 1 d . . . . .
O2C O 0.51552(5) 0.52204(7) 0.17474(4) 0.0324(2) Uani 1 1 d . . . . .
C2C C 0.62840(8) 0.52464(10) 0.12174(6) 0.0325(3) Uani 1 1 d . . . . .
H2C H 0.5904 0.5004 0.1024 0.039 Uiso 1 1 calc R U . . .
C3C C 0.68313(9) 0.53687(11) 0.09474(8) 0.0431(4) Uani 1 1 d . . . . .
H3C H 0.6829 0.5198 0.0573 0.052 Uiso 1 1 calc R U . . .
C4C C 0.73806(8) 0.57386(10) 0.12207(8) 0.0409(4) Uani 1 1 d . . . . .
H4C H 0.7751 0.5836 0.1032 0.049 Uiso 1 1 calc R U . . .
C5C C 0.73908(7) 0.59674(10) 0.17707(8) 0.0369(4) Uani 1 1 d . . . . .
H5C H 0.7769 0.6220 0.1959 0.044 Uiso 1 1 calc R U . . .
C6C C 0.68482(7) 0.58279(9) 0.20476(6) 0.0295(3) Uani 1 1 d . . . . .
H6C H 0.6860 0.5973 0.2428 0.035 Uiso 1 1 calc R U . . .
C1D C 0.89958(6) 0.27158(8) 0.34191(6) 0.0236(3) Uani 1 1 d . . . . .
C11D C 0.95997(6) 0.28342(8) 0.31283(6) 0.0230(3) Uani 1 1 d . . . . .
O1D O 0.95839(5) 0.25711(7) 0.26396(4) 0.0320(2) Uani 1 1 d . . . . .
O2D O 1.00819(5) 0.31813(7) 0.33970(5) 0.0304(2) Uani 1 1 d . . . . .
C2D C 0.89879(7) 0.29954(9) 0.39588(6) 0.0302(3) Uani 1 1 d . . . . .
H2D H 0.9358 0.3272 0.4142 0.036 Uiso 1 1 calc R U . . .
C3D C 0.84410(8) 0.28719(11) 0.42323(7) 0.0379(4) Uani 1 1 d . . . . .
H3D H 0.8437 0.3071 0.4600 0.045 Uiso 1 1 calc R U . . .
C4D C 0.79024(8) 0.24590(10) 0.39712(8) 0.0384(4) Uani 1 1 d . . . . .
H4D H 0.7531 0.2371 0.4160 0.046 Uiso 1 1 calc R U . . .
C5D C 0.79070(7) 0.21760(10) 0.34348(8) 0.0364(3) Uani 1 1 d . . . . .
H5D H 0.7540 0.1888 0.3257 0.044 Uiso 1 1 calc R U . . .
C6D C 0.84468(7) 0.23123(9) 0.31565(6) 0.0294(3) Uani 1 1 d . . . . .
H6D H 0.8443 0.2130 0.2784 0.035 Uiso 1 1 calc R U . . .
N1E N 0.54991(6) 0.78283(7) 0.31375(6) 0.0309(3) Uani 1 1 d . . . . .
C1E C 0.58850(7) 0.70607(9) 0.33192(7) 0.0289(3) Uani 1 1 d . . . . .
H1E1 H 0.5709 0.6836 0.3650 0.035 Uiso 1 1 calc R U . . .
H1E2 H 0.5804 0.6647 0.3020 0.035 Uiso 1 1 calc R U . . .
C2E C 0.66186(7) 0.71599(9) 0.34578(7) 0.0295(3) Uani 1 1 d . . . . .
H2E1 H 0.6717 0.7594 0.3741 0.035 Uiso 1 1 calc R U . . .
H2E2 H 0.6818 0.7317 0.3122 0.035 Uiso 1 1 calc R U . . .
C3E C 0.68940(7) 0.63352(9) 0.36802(6) 0.0297(3) Uani 1 1 d . . . . .
H3E1 H 0.6732 0.6222 0.4041 0.036 Uiso 1 1 calc R U . . .
H3E2 H 0.6729 0.5895 0.3419 0.036 Uiso 1 1 calc R U . . .
C4E C 0.76340(8) 0.63107(11) 0.37581(8) 0.0390(4) Uani 1 1 d . . . . .
H4E1 H 0.7798 0.6423 0.3403 0.059 Uiso 1 1 calc R U . . .
H4E2 H 0.7782 0.5766 0.3891 0.059 Uiso 1 1 calc R U . . .
H4E3 H 0.7801 0.6727 0.4030 0.059 Uiso 1 1 calc R U . . .
C5E C 0.57384(7) 0.82015(9) 0.26229(7) 0.0319(3) Uani 1 1 d . . . . .
H5E1 H 0.5457 0.8677 0.2505 0.038 Uiso 1 1 calc R U . . .
H5E2 H 0.6187 0.8412 0.2726 0.038 Uiso 1 1 calc R U . . .
C6E C 0.57473(8) 0.76309(10) 0.21320(7) 0.0352(3) Uani 1 1 d . . . . .
H6E1 H 0.5329 0.7326 0.2072 0.042 Uiso 1 1 calc R U . . .
H6E2 H 0.6105 0.7227 0.2213 0.042 Uiso 1 1 calc R U . . .
C7E C 0.58459(8) 0.81032(10) 0.16064(7) 0.0374(4) Uani 1 1 d . . . . .
H7E1 H 0.5457 0.8448 0.1495 0.045 Uiso 1 1 calc R U . . .
H7E2 H 0.6228 0.8471 0.1683 0.045 Uiso 1 1 calc R U . . .
C8E C 0.59541(9) 0.75268(11) 0.11332(8) 0.0420(4) Uani 1 1 d . . . . .
H8E1 H 0.6378 0.7253 0.1216 0.063 Uiso 1 1 calc R U . . .
H8E2 H 0.5948 0.7842 0.0789 0.063 Uiso 1 1 calc R U . . .
H8E3 H 0.5606 0.7114 0.1090 0.063 Uiso 1 1 calc R U . . .
C9E C 0.47904(7) 0.75580(10) 0.30149(8) 0.0358(3) Uani 1 1 d . . . . .
H9E1 H 0.4757 0.7167 0.2701 0.043 Uiso 1 1 calc R U . . .
H9E2 H 0.4670 0.7257 0.3342 0.043 Uiso 1 1 calc R U . . .
C10E C 0.42935(7) 0.82390(10) 0.28746(8) 0.0373(4) Uani 1 1 d . . . . .
H10A H 0.4230 0.8546 0.3216 0.045 Uiso 1 1 calc R U . . .
H10B H 0.4460 0.8627 0.2610 0.045 Uiso 1 1 calc R U . . .
C11E C 0.36440(8) 0.78874(11) 0.26200(9) 0.0446(4) Uani 1 1 d . . . . .
H11A H 0.3520 0.7425 0.2851 0.053 Uiso 1 1 calc R U . . .
H11B H 0.3691 0.7670 0.2246 0.053 Uiso 1 1 calc R U . . .
C12E C 0.31061(8) 0.85304(12) 0.25746(9) 0.0446(4) Uani 1 1 d . . . . .
H12A H 0.3032 0.8712 0.2947 0.067 Uiso 1 1 calc R U . . .
H12B H 0.2702 0.8293 0.2386 0.067 Uiso 1 1 calc R U . . .
H12C H 0.3237 0.9001 0.2362 0.067 Uiso 1 1 calc R U . . .
C13E C 0.55770(8) 0.84794(10) 0.35870(8) 0.0396(4) Uani 1 1 d . U . . .
H13A H 0.6042 0.8646 0.3646 0.047 Uiso 1 1 calc R U . . .
H13B H 0.5320 0.8967 0.3450 0.047 Uiso 1 1 calc R U . . .
C14E C 0.53700(16) 0.82340(15) 0.41422(11) 0.0764(7) Uani 1 1 d D U . . .
H14A H 0.5482 0.7649 0.4211 0.092 Uiso 1 1 calc R U . A 1
H14B H 0.4889 0.8286 0.4122 0.092 Uiso 1 1 calc R U . A 1
C15E C 0.5700(3) 0.8767(2) 0.46584(16) 0.0705(12) Uani 0.549(5) 1 d D U P B 1
H15A H 0.5671 0.8467 0.5009 0.085 Uiso 0.549(5) 1 calc R U P B 1
H15B H 0.6167 0.8863 0.4622 0.085 Uiso 0.549(5) 1 calc R U P B 1
C16E C 0.5339(3) 0.9586(3) 0.4665(2) 0.0746(15) Uani 0.549(5) 1 d D U P B 1
H16A H 0.5337 0.9857 0.4304 0.112 Uiso 0.549(5) 1 calc R U P B 1
H16B H 0.5560 0.9938 0.4957 0.112 Uiso 0.549(5) 1 calc R U P B 1
H16C H 0.4888 0.9488 0.4738 0.112 Uiso 0.549(5) 1 calc R U P B 1
C17E C 0.5511(3) 0.9014(3) 0.4477(2) 0.0684(15) Uani 0.451(5) 1 d D U P B 2
H17A H 0.5987 0.9113 0.4545 0.082 Uiso 0.451(5) 1 calc R U P B 2
H17B H 0.5301 0.9491 0.4276 0.082 Uiso 0.451(5) 1 calc R U P B 2
C18E C 0.5235(5) 0.8890(5) 0.5020(3) 0.115(3) Uani 0.451(5) 1 d D U P B 2
H18A H 0.4757 0.8864 0.4951 0.173 Uiso 0.451(5) 1 calc R U P B 2
H18B H 0.5365 0.9350 0.5269 0.173 Uiso 0.451(5) 1 calc R U P B 2
H18C H 0.5404 0.8376 0.5191 0.173 Uiso 0.451(5) 1 calc R U P B 2
N1F N 0.07414(5) 0.55620(7) 0.32720(5) 0.0226(2) Uani 1 1 d . . . . .
C1F C 0.00193(6) 0.57707(8) 0.31987(6) 0.0251(3) Uani 1 1 d . . . . .
H1F1 H -0.0068 0.6147 0.2878 0.030 Uiso 1 1 calc R U . . .
H1F2 H -0.0081 0.6073 0.3532 0.030 Uiso 1 1 calc R U . . .
C2F C -0.04455(7) 0.50468(9) 0.31076(6) 0.0270(3) Uani 1 1 d . . . . .
H2F1 H -0.0449 0.4737 0.3458 0.032 Uiso 1 1 calc R U . . .
H2F2 H -0.0299 0.4672 0.2826 0.032 Uiso 1 1 calc R U . . .
C3F C -0.11300(7) 0.53626(10) 0.29110(8) 0.0366(3) Uani 1 1 d . . . . .
H3F1 H -0.1242 0.5805 0.3163 0.044 Uiso 1 1 calc R U . . .
H3F2 H -0.1135 0.5601 0.2535 0.044 Uiso 1 1 calc R U . . .
C4F C -0.16450(8) 0.46900(11) 0.28944(8) 0.0408(4) Uani 1 1 d . . . . .
H4F1 H -0.1532 0.4245 0.2652 0.061 Uiso 1 1 calc R U . . .
H4F2 H -0.2072 0.4916 0.2751 0.061 Uiso 1 1 calc R U . . .
H4F3 H -0.1662 0.4476 0.3270 0.061 Uiso 1 1 calc R U . . .
C5F C 0.09403(7) 0.51456(8) 0.27537(6) 0.0243(3) Uani 1 1 d . . . . .
H5F1 H 0.1423 0.5156 0.2776 0.029 Uiso 1 1 calc R U . . .
H5F2 H 0.0805 0.4563 0.2758 0.029 Uiso 1 1 calc R U . . .
C6F C 0.06620(7) 0.55177(9) 0.22017(6) 0.0257(3) Uani 1 1 d . . . . .
H6F1 H 0.0710 0.6122 0.2218 0.031 Uiso 1 1 calc R U . . .
H6F2 H 0.0191 0.5387 0.2126 0.031 Uiso 1 1 calc R U . . .
C7F C 0.10216(7) 0.51762(9) 0.17355(6) 0.0292(3) Uani 1 1 d . . . . .
H7F1 H 0.1483 0.5360 0.1793 0.035 Uiso 1 1 calc R U . . .
H7F2 H 0.1018 0.4569 0.1752 0.035 Uiso 1 1 calc R U . . .
C8F C 0.07154(9) 0.54513(11) 0.11654(6) 0.0384(4) Uani 1 1 d . . . . .
H8F1 H 0.0265 0.5248 0.1099 0.058 Uiso 1 1 calc R U . . .
H8F2 H 0.0969 0.5231 0.0882 0.058 Uiso 1 1 calc R U . . .
H8F3 H 0.0715 0.6052 0.1148 0.058 Uiso 1 1 calc R U . . .
C9F C 0.09102(7) 0.49628(8) 0.37453(6) 0.0251(3) Uani 1 1 d . . . . .
H9F1 H 0.1369 0.4786 0.3742 0.030 Uiso 1 1 calc R U . . .
H9F2 H 0.0631 0.4470 0.3674 0.030 Uiso 1 1 calc R U . . .
C10F C 0.08325(8) 0.52796(9) 0.43225(6) 0.0297(3) Uani 1 1 d . . . . .
H10C H 0.0385 0.5497 0.4330 0.036 Uiso 1 1 calc R U . . .
H10D H 0.1146 0.5731 0.4422 0.036 Uiso 1 1 calc R U . . .
C11F C 0.09582(8) 0.45780(10) 0.47403(6) 0.0352(3) Uani 1 1 d . . . . .
H11C H 0.0613 0.4158 0.4662 0.042 Uiso 1 1 calc R U . . .
H11D H 0.1382 0.4317 0.4694 0.042 Uiso 1 1 calc R U . . .
C12F C 0.09692(9) 0.48688(12) 0.53355(7) 0.0414(4) Uani 1 1 d . . . . .
H12D H 0.1349 0.5224 0.5432 0.062 Uiso 1 1 calc R U . . .
H12E H 0.0997 0.4393 0.5584 0.062 Uiso 1 1 calc R U . . .
H12F H 0.0569 0.5177 0.5374 0.062 Uiso 1 1 calc R U . . .
C13F C 0.10967(7) 0.63778(8) 0.33826(6) 0.0253(3) Uani 1 1 d . . . . .
H13C H 0.1016 0.6719 0.3044 0.030 Uiso 1 1 calc R U . . .
H13D H 0.0900 0.6667 0.3681 0.030 Uiso 1 1 calc R U . . .
C14F C 0.18288(7) 0.63276(9) 0.35482(7) 0.0305(3) Uani 1 1 d . . . . .
H14C H 0.1921 0.6003 0.3893 0.037 Uiso 1 1 calc R U . . .
H14D H 0.2037 0.6049 0.3253 0.037 Uiso 1 1 calc R U . . .
C15F C 0.21090(8) 0.71843(11) 0.36394(8) 0.0413(4) Uani 1 1 d . . . . .
H15C H 0.2063 0.7480 0.3281 0.050 Uiso 1 1 calc R U . . .
H15D H 0.1852 0.7486 0.3894 0.050 Uiso 1 1 calc R U . . .
C16F C 0.28205(9) 0.71863(13) 0.38795(9) 0.0491(4) Uani 1 1 d . . . . .
H16D H 0.2867 0.6918 0.4243 0.074 Uiso 1 1 calc R U . . .
H16E H 0.2977 0.7754 0.3920 0.074 Uiso 1 1 calc R U . . .
H16F H 0.3078 0.6888 0.3630 0.074 Uiso 1 1 calc R U . . .

loop_
_atom_site_aniso_label
_atom_site_aniso_U_11
_atom_site_aniso_U_22
_atom_site_aniso_U_33
_atom_site_aniso_U_23
_atom_site_aniso_U_13
_atom_site_aniso_U_12
C1A 0.0250(6) 0.0264(7) 0.0244(7) -0.0021(5) 0.0039(5) -0.0020(5)
O1A 0.0328(5) 0.0426(6) 0.0240(5) -0.0006(4) 0.0085(4) -0.0076(5)
C2A 0.0232(7) 0.0395(8) 0.0243(7) -0.0056(6) 0.0037(5) 0.0024(6)
O2A 0.0215(5) 0.0882(10) 0.0312(6) -0.0127(6) 0.0019(4) 0.0078(6)
C3A 0.0215(6) 0.0237(6) 0.0213(6) -0.0006(5) 0.0008(5) 0.0011(5)
N3A 0.0193(5) 0.0301(6) 0.0185(5) 0.0016(4) -0.0001(4) 0.0005(4)
C30A 0.0198(6) 0.0259(6) 0.0194(6) -0.0011(5) 0.0003(5) 0.0040(5)
C31A 0.0236(6) 0.0255(6) 0.0213(6) 0.0013(5) 0.0027(5) 0.0016(5)
C32A 0.0244(6) 0.0307(7) 0.0264(7) -0.0018(5) -0.0001(5) -0.0038(5)
C33A 0.0280(7) 0.0353(8) 0.0217(6) -0.0005(6) -0.0046(5) -0.0018(6)
C34A 0.0254(6) 0.0298(7) 0.0225(6) 0.0012(5) 0.0005(5) 0.0024(5)
C35A 0.0348(8) 0.0398(8) 0.0250(7) 0.0083(6) -0.0038(6) -0.0001(6)
C36A 0.0415(9) 0.0443(9) 0.0352(8) 0.0185(7) -0.0022(7) -0.0053(7)
C37A 0.0392(9) 0.0404(9) 0.0424(9) 0.0138(7) -0.0050(7) -0.0131(7)
C38A 0.0299(7) 0.0342(8) 0.0301(7) 0.0056(6) -0.0050(6) -0.0050(6)
C39A 0.0215(6) 0.0252(6) 0.0226(6) 0.0014(5) 0.0009(5) 0.0021(5)
C4A 0.0242(6) 0.0198(6) 0.0192(6) 0.0011(5) 0.0017(5) -0.0011(5)
N4A 0.0209(5) 0.0272(6) 0.0179(5) 0.0008(4) 0.0019(4) -0.0020(4)
C40A 0.0231(6) 0.0224(6) 0.0187(6) 0.0015(5) 0.0013(5) -0.0057(5)
C41A 0.0258(6) 0.0244(6) 0.0249(6) 0.0002(5) 0.0028(5) -0.0023(5)
C42A 0.0329(7) 0.0278(7) 0.0251(7) -0.0055(5) 0.0057(5) -0.0038(6)
C43A 0.0314(7) 0.0312(7) 0.0207(6) -0.0028(5) 0.0005(5) -0.0076(6)
C44A 0.0254(6) 0.0262(7) 0.0214(6) 0.0013(5) 0.0011(5) -0.0067(5)
C45A 0.0302(7) 0.0361(8) 0.0236(7) 0.0020(6) -0.0045(5) -0.0033(6)
C46A 0.0317(7) 0.0397(8) 0.0331(8) 0.0021(6) -0.0058(6) 0.0061(6)
C47A 0.0336(8) 0.0374(8) 0.0315(8) -0.0031(6) 0.0007(6) 0.0076(6)
C48A 0.0291(7) 0.0292(7) 0.0222(6) -0.0013(5) -0.0003(5) 0.0001(5)
C49A 0.0232(6) 0.0223(6) 0.0208(6) 0.0017(5) 0.0023(5) -0.0046(5)
C1B 0.0227(6) 0.0323(7) 0.0240(6) -0.0008(5) 0.0040(5) 0.0040(5)
O1B 0.0203(5) 0.0716(8) 0.0302(5) -0.0054(5) 0.0030(4) 0.0044(5)
C2B 0.0242(6) 0.0223(6) 0.0239(6) -0.0007(5) 0.0042(5) 0.0008(5)
O2B 0.0320(5) 0.0331(5) 0.0234(5) 0.0008(4) 0.0079(4) -0.0033(4)
C3B 0.0242(6) 0.0188(6) 0.0201(6) 0.0011(5) 0.0030(5) 0.0011(5)
N3B 0.0215(5) 0.0274(6) 0.0189(5) 0.0025(4) 0.0023(4) -0.0016(4)
C30B 0.0249(6) 0.0210(6) 0.0206(6) 0.0020(5) 0.0013(5) -0.0053(5)
C31B 0.0273(7) 0.0258(7) 0.0257(7) -0.0011(5) 0.0024(5) -0.0025(5)
C32B 0.0350(8) 0.0337(8) 0.0258(7) -0.0085(6) 0.0060(6) -0.0043(6)
C33B 0.0387(8) 0.0400(8) 0.0195(6) -0.0041(6) -0.0011(6) -0.0048(6)
C34B 0.0310(7) 0.0282(7) 0.0220(6) 0.0006(5) -0.0016(5) -0.0041(6)
C35B 0.0391(8) 0.0380(8) 0.0242(7) 0.0025(6) -0.0075(6) 0.0013(7)
C36B 0.0364(8) 0.0364(8) 0.0346(8) 0.0025(6) -0.0071(6) 0.0080(7)
C37B 0.0345(8) 0.0322(8) 0.0316(8) -0.0023(6) 0.0004(6) 0.0062(6)
C38B 0.0295(7) 0.0270(7) 0.0226(6) -0.0004(5) -0.0011(5) -0.0004(5)
C39B 0.0262(6) 0.0213(6) 0.0208(6) 0.0016(5) 0.0003(5) -0.0045(5)
C4B 0.0218(6) 0.0219(6) 0.0218(6) 0.0017(5) 0.0015(5) 0.0030(5)
N4B 0.0190(5) 0.0313(6) 0.0197(5) 0.0029(4) 0.0015(4) 0.0016(4)
C40B 0.0206(6) 0.0245(6) 0.0203(6) -0.0012(5) 0.0019(5) 0.0038(5)
C41B 0.0245(6) 0.0264(7) 0.0247(6) 0.0002(5) 0.0048(5) 0.0004(5)
C42B 0.0256(7) 0.0332(7) 0.0294(7) -0.0062(6) 0.0016(5) -0.0052(6)
C43B 0.0293(7) 0.0411(8) 0.0227(7) -0.0048(6) -0.0030(5) -0.0028(6)
C44B 0.0260(6) 0.0312(7) 0.0206(6) -0.0011(5) 0.0019(5) 0.0030(5)
C45B 0.0322(7) 0.0418(8) 0.0213(6) 0.0049(6) -0.0006(5) 0.0023(6)
C46B 0.0346(8) 0.0397(8) 0.0279(7) 0.0122(6) 0.0034(6) 0.0019(6)
C47B 0.0272(7) 0.0324(8) 0.0338(8) 0.0051(6) 0.0030(6) -0.0018(6)
C48B 0.0234(6) 0.0284(7) 0.0243(6) 0.0007(5) 0.0009(5) 0.0019(5)
C49B 0.0213(6) 0.0246(6) 0.0207(6) -0.0009(5) 0.0027(5) 0.0039(5)
C1C 0.0237(6) 0.0210(6) 0.0273(7) 0.0033(5) 0.0042(5) 0.0011(5)
C11C 0.0251(6) 0.0193(6) 0.0268(7) 0.0016(5) 0.0038(5) -0.0013(5)
O1C 0.0323(5) 0.0444(6) 0.0258(5) -0.0006(4) 0.0082(4) -0.0088(5)
O2C 0.0217(5) 0.0438(6) 0.0319(5) -0.0034(5) 0.0037(4) -0.0034(4)
C2C 0.0331(8) 0.0338(8) 0.0317(7) -0.0043(6) 0.0084(6) -0.0037(6)
C3C 0.0492(10) 0.0432(9) 0.0413(9) -0.0060(7) 0.0231(8) -0.0021(8)
C4C 0.0343(8) 0.0327(8) 0.0603(11) 0.0046(7) 0.0251(8) 0.0018(6)
C5C 0.0230(7) 0.0305(8) 0.0574(10) 0.0048(7) 0.0054(7) -0.0011(6)
C6C 0.0257(7) 0.0288(7) 0.0336(7) 0.0025(6) 0.0017(5) -0.0005(5)
C1D 0.0228(6) 0.0201(6) 0.0277(7) 0.0041(5) 0.0026(5) 0.0028(5)
C11D 0.0236(6) 0.0174(6) 0.0277(7) 0.0034(5) 0.0024(5) 0.0015(5)
O1D 0.0319(5) 0.0382(6) 0.0271(5) -0.0012(4) 0.0080(4) -0.0097(4)
O2D 0.0213(5) 0.0317(5) 0.0380(6) -0.0056(4) 0.0024(4) -0.0017(4)
C2D 0.0311(7) 0.0301(7) 0.0295(7) 0.0006(6) 0.0038(6) 0.0004(6)
C3D 0.0428(9) 0.0397(9) 0.0335(8) 0.0014(7) 0.0139(7) 0.0044(7)
C4D 0.0318(8) 0.0353(8) 0.0515(10) 0.0083(7) 0.0189(7) 0.0034(6)
C5D 0.0242(7) 0.0339(8) 0.0515(10) 0.0020(7) 0.0058(6) -0.0016(6)
C6D 0.0254(7) 0.0290(7) 0.0335(7) -0.0001(6) 0.0026(6) 0.0005(5)
N1E 0.0238(6) 0.0216(6) 0.0477(8) 0.0019(5) 0.0058(5) -0.0007(5)
C1E 0.0263(7) 0.0215(7) 0.0394(8) 0.0038(6) 0.0054(6) -0.0001(5)
C2E 0.0249(7) 0.0248(7) 0.0392(8) 0.0030(6) 0.0054(6) -0.0006(5)
C3E 0.0290(7) 0.0267(7) 0.0332(7) 0.0037(6) 0.0022(6) -0.0009(6)
C4E 0.0302(8) 0.0348(8) 0.0518(10) 0.0052(7) 0.0038(7) 0.0056(6)
C5E 0.0245(7) 0.0221(7) 0.0487(9) 0.0077(6) 0.0026(6) -0.0018(5)
C6E 0.0332(8) 0.0276(7) 0.0432(9) 0.0072(6) -0.0022(6) -0.0063(6)
C7E 0.0318(8) 0.0311(8) 0.0478(9) 0.0134(7) -0.0008(7) 0.0021(6)
C8E 0.0395(9) 0.0418(9) 0.0436(9) 0.0127(7) 0.0006(7) -0.0022(7)
C9E 0.0232(7) 0.0265(7) 0.0584(10) 0.0036(7) 0.0078(7) -0.0024(6)
C10E 0.0260(7) 0.0290(8) 0.0565(10) 0.0026(7) 0.0034(7) 0.0015(6)
C11E 0.0296(8) 0.0349(9) 0.0685(12) -0.0085(8) 0.0029(8) -0.0002(7)
C12E 0.0272(8) 0.0425(9) 0.0628(12) -0.0084(8) -0.0010(7) 0.0023(7)
C13E 0.0372(8) 0.0252(7) 0.0574(10) -0.0052(7) 0.0104(7) 0.0004(6)
C14E 0.117(2) 0.0523(12) 0.0683(12) -0.0120(9) 0.0451(13) -0.0066(12)
C15E 0.130(3) 0.0423(18) 0.0452(17) 0.0073(13) 0.0352(17) 0.0216(19)
C16E 0.107(4) 0.055(2) 0.062(3) -0.0031(17) 0.014(2) 0.012(2)
C17E 0.097(4) 0.052(2) 0.057(2) -0.0114(18) 0.008(2) 0.025(2)
C18E 0.178(8) 0.100(5) 0.076(3) -0.018(3) 0.047(4) -0.003(5)
N1F 0.0227(5) 0.0208(5) 0.0242(5) -0.0015(4) 0.0023(4) 0.0032(4)
C1F 0.0218(6) 0.0244(7) 0.0290(7) -0.0008(5) 0.0030(5) 0.0056(5)
C2F 0.0242(6) 0.0256(7) 0.0310(7) -0.0003(5) 0.0026(5) 0.0025(5)
C3F 0.0249(7) 0.0321(8) 0.0509(10) 0.0045(7) -0.0025(6) 0.0017(6)
C4F 0.0283(8) 0.0394(9) 0.0529(10) 0.0061(8) -0.0026(7) -0.0025(6)
C5F 0.0244(6) 0.0235(6) 0.0250(6) -0.0034(5) 0.0035(5) 0.0043(5)
C6F 0.0267(6) 0.0239(7) 0.0262(7) -0.0017(5) 0.0020(5) 0.0023(5)
C7F 0.0338(7) 0.0270(7) 0.0265(7) -0.0021(5) 0.0032(6) 0.0045(6)
C8F 0.0526(10) 0.0355(8) 0.0266(7) -0.0019(6) 0.0018(7) 0.0050(7)
C9F 0.0271(6) 0.0216(6) 0.0265(7) 0.0011(5) 0.0023(5) 0.0042(5)
C10F 0.0360(8) 0.0275(7) 0.0258(7) 0.0009(6) 0.0046(6) 0.0034(6)
C11F 0.0419(8) 0.0335(8) 0.0299(8) 0.0044(6) 0.0025(6) 0.0050(6)
C12F 0.0464(9) 0.0480(10) 0.0293(8) 0.0054(7) 0.0031(7) 0.0035(8)
C13F 0.0279(7) 0.0203(6) 0.0274(7) -0.0022(5) 0.0029(5) 0.0008(5)
C14F 0.0260(7) 0.0277(7) 0.0377(8) -0.0048(6) 0.0036(6) 0.0001(5)
C15F 0.0377(9) 0.0339(8) 0.0504(10) -0.0060(7) -0.0033(7) -0.0059(7)
C16F 0.0417(10) 0.0485(11) 0.0543(11) -0.0090(9) -0.0056(8) -0.0121(8)

loop_
_atom_type_symbol
_atom_type_description
_atom_type_scat_dispersion_real
_atom_type_scat_dispersion_imag
_atom_type_scat_source
C C 0.0181 0.0091 'International Tables Vol C Tables 4.2.6.8 and 6.1.1.4'
H H 0.0000 0.0000 'International Tables Vol C Tables 4.2.6.8 and 6.1.1.4'
N N 0.0311 0.0180 'International Tables Vol C Tables 4.2.6.8 and 6.1.1.4'
O O 0.0492 0.0322 'International Tables Vol C Tables 4.2.6.8 and 6.1.1.4'

loop_
_geom_angle_atom_site_label_1
_geom_angle_atom_site_label_2
_geom_angle_atom_site_label_3
_geom_angle
_geom_angle_site_symmetry_1
_geom_angle_site_symmetry_3
_geom_angle_publ_flag
O1A C1A C4A 136.66(13) . . ?
O1A C1A C2A 135.55(13) . . ?
C4A C1A C2A 87.80(10) . . ?
O2A C2A C3A 136.24(14) . . ?
O2A C2A C1A 135.57(14) . . ?
C3A C2A C1A 88.18(11) . . ?
N3A C3A C4A 132.90(12) . . ?
N3A C3A C2A 135.22(12) . . ?
C4A C3A C2A 91.83(11) . . ?
C3A N3A C30A 122.78(11) . . ?
C3A N3A H3A 118.6 . . ?
C30A N3A H3A 118.6 . . ?
C31A C30A N3A 121.07(12) . . ?
C31A C30A C39A 120.87(12) . . ?
N3A C30A C39A 118.05(12) . . ?
C30A C31A C32A 120.28(13) . . ?
C30A C31A H31A 119.9 . . ?
C32A C31A H31A 119.9 . . ?
C33A C32A C31A 120.52(13) . . ?
C33A C32A H32A 119.7 . . ?
C31A C32A H32A 119.7 . . ?
C32A C33A C34A 120.70(13) . . ?
C32A C33A H33A 119.7 . . ?
C34A C33A H33A 119.7 . . ?
C33A C34A C35A 121.66(13) . . ?
C33A C34A C39A 119.44(13) . . ?
C35A C34A C39A 118.87(13) . . ?
C36A C35A C34A 121.10(14) . . ?
C36A C35A H35A 119.5 . . ?
C34A C35A H35A 119.5 . . ?
C35A C36A C37A 119.88(15) . . ?
C35A C36A H36A 120.1 . . ?
C37A C36A H36A 120.1 . . ?
C38A C37A C36A 120.85(15) . . ?
C38A C37A H37A 119.6 . . ?
C36A C37A H37A 119.6 . . ?
C37A C38A C39A 120.69(14) . . ?
C37A C38A H38A 119.7 . . ?
C39A C38A H38A 119.7 . . ?
C38A C39A C34A 118.59(13) . . ?
C38A C39A C30A 123.24(12) . . ?
C34A C39A C30A 118.15(12) . . ?
N4A C4A C3A 132.51(12) . . ?
N4A C4A C1A 135.32(12) . . ?
C3A C4A C1A 92.09(11) . . ?
C4A N4A C40A 123.07(11) . . ?
C4A N4A H4A 118.5 . . ?
C40A N4A H4A 118.5 . . ?
C41A C40A N4A 121.11(12) . . ?
C41A C40A C49A 120.28(12) . . ?
N4A C40A C49A 118.53(12) . . ?
C40A C41A C42A 120.56(13) . . ?
C40A C41A H41A 119.7 . . ?
C42A C41A H41A 119.7 . . ?
C43A C42A C41A 120.74(13) . . ?
C43A C42A H42A 119.6 . . ?
C41A C42A H42A 119.6 . . ?
C42A C43A C44A 120.26(13) . . ?
C42A C43A H43A 119.9 . . ?
C44A C43A H43A 119.9 . . ?
C43A C44A C45A 121.21(13) . . ?
C43A C44A C49A 119.81(13) . . ?
C45A C44A C49A 118.98(13) . . ?
C46A C45A C44A 120.89(13) . . ?
C46A C45A H45A 119.6 . . ?
C44A C45A H45A 119.6 . . ?
C45A C46A C47A 120.34(14) . . ?
C45A C46A H46A 119.8 . . ?
C47A C46A H46A 119.8 . . ?
C48A C47A C46A 120.34(14) . . ?
C48A C47A H47A 119.8 . . ?
C46A C47A H47A 119.8 . . ?
C47A C48A C49A 120.83(13) . . ?
C47A C48A H48A 119.6 . . ?
C49A C48A H48A 119.6 . . ?
C48A C49A C44A 118.61(12) . . ?
C48A C49A C40A 123.05(12) . . ?
C44A C49A C40A 118.35(12) . . ?
O1B C1B C4B 137.14(13) . . ?
O1B C1B C2B 134.88(13) . . ?
C4B C1B C2B 87.97(10) . . ?
O2B C2B C3B 136.88(13) . . ?
O2B C2B C1B 135.00(13) . . ?
C3B C2B C1B 88.10(10) . . ?
N3B C3B C4B 132.01(12) . . ?
N3B C3B C2B 135.82(12) . . ?
C4B C3B C2B 92.05(11) . . ?
C3B N3B C30B 122.54(11) . . ?
C3B N3B H3B 118.7 . . ?
C30B N3B H3B 118.7 . . ?
C31B C30B N3B 120.83(12) . . ?
C31B C30B C39B 120.68(12) . . ?
N3B C30B C39B 118.49(12) . . ?
C30B C31B C32B 120.39(13) . . ?
C30B C31B H31B 119.8 . . ?
C32B C31B H31B 119.8 . . ?
C33B C32B C31B 120.59(14) . . ?
C33B C32B H32B 119.7 . . ?
C31B C32B H32B 119.7 . . ?
C32B C33B C34B 120.57(13) . . ?
C32B C33B H33B 119.7 . . ?
C34B C33B H33B 119.7 . . ?
C33B C34B C35B 121.52(13) . . ?
C33B C34B C39B 119.72(13) . . ?
C35B C34B C39B 118.73(13) . . ?
C36B C35B C34B 121.03(14) . . ?
C36B C35B H35B 119.5 . . ?
C34B C35B H35B 119.5 . . ?
C35B C36B C37B 120.32(14) . . ?
C35B C36B H36B 119.8 . . ?
C37B C36B H36B 119.8 . . ?
C38B C37B C36B 120.33(14) . . ?
C38B C37B H37B 119.8 . . ?
C36B C37B H37B 119.8 . . ?
C37B C38B C39B 120.95(13) . . ?
C37B C38B H38B 119.5 . . ?
C39B C38B H38B 119.5 . . ?
C38B C39B C34B 118.65(13) . . ?
C38B C39B C30B 123.33(12) . . ?
C34B C39B C30B 118.02(13) . . ?
N4B C4B C3B 131.21(12) . . ?
N4B C4B C1B 136.98(12) . . ?
C3B C4B C1B 91.81(11) . . ?
C4B N4B C40B 124.48(11) . . ?
C4B N4B H4B 117.8 . . ?
C40B N4B H4B 117.8 . . ?
C41B C40B N4B 121.33(12) . . ?
C41B C40B C49B 121.01(12) . . ?
N4B C40B C49B 117.65(12) . . ?
C40B C41B C42B 120.10(13) . . ?
C40B C41B H41B 119.9 . . ?
C42B C41B H41B 119.9 . . ?
C43B C42B C41B 120.58(13) . . ?
C43B C42B H42B 119.7 . . ?
C41B C42B H42B 119.7 . . ?
C42B C43B C44B 120.71(13) . . ?
C42B C43B H43B 119.6 . . ?
C44B C43B H43B 119.6 . . ?
C45B C44B C43B 121.69(13) . . ?
C45B C44B C49B 118.97(13) . . ?
C43B C44B C49B 119.34(13) . . ?
C46B C45B C44B 121.07(13) . . ?
C46B C45B H45B 119.5 . . ?
C44B C45B H45B 119.5 . . ?
C45B C46B C47B 120.10(14) . . ?
C45B C46B H46B 119.9 . . ?
C47B C46B H46B 119.9 . . ?
C48B C47B C46B 120.58(14) . . ?
C48B C47B H47B 119.7 . . ?
C46B C47B H47B 119.7 . . ?
C47B C48B C49B 120.75(13) . . ?
C47B C48B H48B 119.6 . . ?
C49B C48B H48B 119.6 . . ?
C48B C49B C40B 123.19(12) . . ?
C48B C49B C44B 118.52(12) . . ?
C40B C49B C44B 118.25(12) . . ?
C2C C1C C6C 119.21(13) . . ?
C2C C1C C11C 119.98(13) . . ?
C6C C1C C11C 120.76(13) . . ?
O1C C11C O2C 125.04(13) . . ?
O1C C11C C1C 117.87(12) . . ?
O2C C11C C1C 117.09(12) . . ?
C3C C2C C1C 120.43(15) . . ?
C3C C2C H2C 119.8 . . ?
C1C C2C H2C 119.8 . . ?
C4C C3C C2C 120.19(16) . . ?
C4C C3C H3C 119.9 . . ?
C2C C3C H3C 119.9 . . ?
C3C C4C C5C 119.89(15) . . ?
C3C C4C H4C 120.1 . . ?
C5C C4C H4C 120.1 . . ?
C4C C5C C6C 120.12(15) . . ?
C4C C5C H5C 119.9 . . ?
C6C C5C H5C 119.9 . . ?
C1C C6C C5C 120.12(15) . . ?
C1C C6C H6C 119.9 . . ?
C5C C6C H6C 119.9 . . ?
C2D C1D C6D 119.02(13) . . ?
C2D C1D C11D 120.05(13) . . ?
C6D C1D C11D 120.92(13) . . ?
O2D C11D O1D 124.93(13) . . ?
O2D C11D C1D 117.30(12) . . ?
O1D C11D C1D 117.76(12) . . ?
C1D C2D C3D 120.33(15) . . ?
C1D C2D H2D 119.8 . . ?
C3D C2D H2D 119.8 . . ?
C4D C3D C2D 120.21(15) . . ?
C4D C3D H3D 119.9 . . ?
C2D C3D H3D 119.9 . . ?
C5D C4D C3D 119.85(14) . . ?
C5D C4D H4D 120.1 . . ?
C3D C4D H4D 120.1 . . ?
C4D C5D C6D 120.11(15) . . ?
C4D C5D H5D 119.9 . . ?
C6D C5D H5D 119.9 . . ?
C5D C6D C1D 120.46(15) . . ?
C5D C6D H6D 119.8 . . ?
C1D C6D H6D 119.8 . . ?
C13E N1E C1E 111.10(12) . . ?
C13E N1E C9E 111.10(12) . . ?
C1E N1E C9E 106.03(11) . . ?
C13E N1E C5E 107.12(12) . . ?
C1E N1E C5E 110.92(11) . . ?
C9E N1E C5E 110.64(12) . . ?
C2E C1E N1E 116.75(12) . . ?
C2E C1E H1E1 108.1 . . ?
N1E C1E H1E1 108.1 . . ?
C2E C1E H1E2 108.1 . . ?
N1E C1E H1E2 108.1 . . ?
H1E1 C1E H1E2 107.3 . . ?
C1E C2E C3E 107.60(12) . . ?
C1E C2E H2E1 110.2 . . ?
C3E C2E H2E1 110.2 . . ?
C1E C2E H2E2 110.2 . . ?
C3E C2E H2E2 110.2 . . ?
H2E1 C2E H2E2 108.5 . . ?
C4E C3E C2E 113.11(13) . . ?
C4E C3E H3E1 109.0 . . ?
C2E C3E H3E1 109.0 . . ?
C4E C3E H3E2 109.0 . . ?
C2E C3E H3E2 109.0 . . ?
H3E1 C3E H3E2 107.8 . . ?
C3E C4E H4E1 109.5 . . ?
C3E C4E H4E2 109.5 . . ?
H4E1 C4E H4E2 109.5 . . ?
C3E C4E H4E3 109.5 . . ?
H4E1 C4E H4E3 109.5 . . ?
H4E2 C4E H4E3 109.5 . . ?
C6E C5E N1E 115.88(12) . . ?
C6E C5E H5E1 108.3 . . ?
N1E C5E H5E1 108.3 . . ?
C6E C5E H5E2 108.3 . . ?
N1E C5E H5E2 108.3 . . ?
H5E1 C5E H5E2 107.4 . . ?
C5E C6E C7E 111.39(13) . . ?
C5E C6E H6E1 109.3 . . ?
C7E C6E H6E1 109.3 . . ?
C5E C6E H6E2 109.3 . . ?
C7E C6E H6E2 109.3 . . ?
H6E1 C6E H6E2 108.0 . . ?
C8E C7E C6E 111.54(14) . . ?
C8E C7E H7E1 109.3 . . ?
C6E C7E H7E1 109.3 . . ?
C8E C7E H7E2 109.3 . . ?
C6E C7E H7E2 109.3 . . ?
H7E1 C7E H7E2 108.0 . . ?
C7E C8E H8E1 109.5 . . ?
C7E C8E H8E2 109.5 . . ?
H8E1 C8E H8E2 109.5 . . ?
C7E C8E H8E3 109.5 . . ?
H8E1 C8E H8E3 109.5 . . ?
H8E2 C8E H8E3 109.5 . . ?
C10E C9E N1E 115.99(12) . . ?
C10E C9E H9E1 108.3 . . ?
N1E C9E H9E1 108.3 . . ?
C10E C9E H9E2 108.3 . . ?
N1E C9E H9E2 108.3 . . ?
H9E1 C9E H9E2 107.4 . . ?
C11E C10E C9E 110.71(14) . . ?
C11E C10E H10A 109.5 . . ?
C9E C10E H10A 109.5 . . ?
C11E C10E H10B 109.5 . . ?
C9E C10E H10B 109.5 . . ?
H10A C10E H10B 108.1 . . ?
C10E C11E C12E 111.71(14) . . ?
C10E C11E H11A 109.3 . . ?
C12E C11E H11A 109.3 . . ?
C10E C11E H11B 109.3 . . ?
C12E C11E H11B 109.3 . . ?
H11A C11E H11B 107.9 . . ?
C11E C12E H12A 109.5 . . ?
C11E C12E H12B 109.5 . . ?
H12A C12E H12B 109.5 . . ?
C11E C12E H12C 109.5 . . ?
H12A C12E H12C 109.5 . . ?
H12B C12E H12C 109.5 . . ?
C14E C13E N1E 116.02(15) . . ?
C14E C13E H13A 108.3 . . ?
N1E C13E H13A 108.3 . . ?
C14E C13E H13B 108.3 . . ?
N1E C13E H13B 108.3 . . ?
H13A C13E H13B 107.4 . . ?
C13E C14E C17E 101.5(3) . . ?
C13E C14E C15E 114.4(2) . . ?
C13E C14E H14A 108.7 . . ?
C15E C14E H14A 108.7 . . ?
C13E C14E H14B 108.7 . . ?
C15E C14E H14B 108.7 . . ?
H14A C14E H14B 107.6 . . ?
C16E C15E C14E 108.6(4) . . ?
C16E C15E H15A 110.0 . . ?
C14E C15E H15A 110.0 . . ?
C16E C15E H15B 110.0 . . ?
C14E C15E H15B 110.0 . . ?
H15A C15E H15B 108.4 . . ?
C15E C16E H16A 109.5 . . ?
C15E C16E H16B 109.5 . . ?
H16A C16E H16B 109.5 . . ?
C15E C16E H16C 109.5 . . ?
H16A C16E H16C 109.5 . . ?
H16B C16E H16C 109.5 . . ?
C18E C17E C14E 106.8(5) . . ?
C18E C17E H17A 110.4 . . ?
C14E C17E H17A 110.4 . . ?
C18E C17E H17B 110.4 . . ?
C14E C17E H17B 110.4 . . ?
H17A C17E H17B 108.6 . . ?
C17E C18E H18A 109.5 . . ?
C17E C18E H18B 109.5 . . ?
H18A C18E H18B 109.5 . . ?
C17E C18E H18C 109.5 . . ?
H18A C18E H18C 109.5 . . ?
H18B C18E H18C 109.5 . . ?
C9F N1F C1F 111.50(10) . . ?
C9F N1F C13F 111.43(10) . . ?
C1F N1F C13F 105.62(10) . . ?
C9F N1F C5F 106.17(10) . . ?
C1F N1F C5F 111.04(10) . . ?
C13F N1F C5F 111.16(10) . . ?
N1F C1F C2F 115.87(11) . . ?
N1F C1F H1F1 108.3 . . ?
C2F C1F H1F1 108.3 . . ?
N1F C1F H1F2 108.3 . . ?
C2F C1F H1F2 108.3 . . ?
H1F1 C1F H1F2 107.4 . . ?
C1F C2F C3F 109.14(12) . . ?
C1F C2F H2F1 109.9 . . ?
C3F C2F H2F1 109.9 . . ?
C1F C2F H2F2 109.9 . . ?
C3F C2F H2F2 109.9 . . ?
H2F1 C2F H2F2 108.3 . . ?
C4F C3F C2F 112.46(13) . . ?
C4F C3F H3F1 109.1 . . ?
C2F C3F H3F1 109.1 . . ?
C4F C3F H3F2 109.1 . . ?
C2F C3F H3F2 109.1 . . ?
H3F1 C3F H3F2 107.8 . . ?
C3F C4F H4F1 109.5 . . ?
C3F C4F H4F2 109.5 . . ?
H4F1 C4F H4F2 109.5 . . ?
C3F C4F H4F3 109.5 . . ?
H4F1 C4F H4F3 109.5 . . ?
H4F2 C4F H4F3 109.5 . . ?
C6F C5F N1F 116.05(11) . . ?
C6F C5F H5F1 108.3 . . ?
N1F C5F H5F1 108.3 . . ?
C6F C5F H5F2 108.3 . . ?
N1F C5F H5F2 108.3 . . ?
H5F1 C5F H5F2 107.4 . . ?
C5F C6F C7F 110.00(11) . . ?
C5F C6F H6F1 109.7 . . ?
C7F C6F H6F1 109.7 . . ?
C5F C6F H6F2 109.7 . . ?
C7F C6F H6F2 109.7 . . ?
H6F1 C6F H6F2 108.2 . . ?
C8F C7F C6F 112.43(12) . . ?
C8F C7F H7F1 109.1 . . ?
C6F C7F H7F1 109.1 . . ?
C8F C7F H7F2 109.1 . . ?
C6F C7F H7F2 109.1 . . ?
H7F1 C7F H7F2 107.8 . . ?
C7F C8F H8F1 109.5 . . ?
C7F C8F H8F2 109.5 . . ?
H8F1 C8F H8F2 109.5 . . ?
C7F C8F H8F3 109.5 . . ?
H8F1 C8F H8F3 109.5 . . ?
H8F2 C8F H8F3 109.5 . . ?
N1F C9F C10F 116.13(11) . . ?
N1F C9F H9F1 108.3 . . ?
C10F C9F H9F1 108.3 . . ?
N1F C9F H9F2 108.3 . . ?
C10F C9F H9F2 108.3 . . ?
H9F1 C9F H9F2 107.4 . . ?
C9F C10F C11F 109.25(12) . . ?
C9F C10F H10C 109.8 . . ?
C11F C10F H10C 109.8 . . ?
C9F C10F H10D 109.8 . . ?
C11F C10F H10D 109.8 . . ?
H10C C10F H10D 108.3 . . ?
C12F C11F C10F 112.35(14) . . ?
C12F C11F H11C 109.1 . . ?
C10F C11F H11C 109.1 . . ?
C12F C11F H11D 109.1 . . ?
C10F C11F H11D 109.1 . . ?
H11C C11F H11D 107.9 . . ?
C11F C12F H12D 109.5 . . ?
C11F C12F H12E 109.5 . . ?
H12D C12F H12E 109.5 . . ?
C11F C12F H12F 109.5 . . ?
H12D C12F H12F 109.5 . . ?
H12E C12F H12F 109.5 . . ?
C14F C13F N1F 116.19(11) . . ?
C14F C13F H13C 108.2 . . ?
N1F C13F H13C 108.2 . . ?
C14F C13F H13D 108.2 . . ?
N1F C13F H13D 108.2 . . ?
H13C C13F H13D 107.4 . . ?
C15F C14F C13F 109.80(13) . . ?
C15F C14F H14C 109.7 . . ?
C13F C14F H14C 109.7 . . ?
C15F C14F H14D 109.7 . . ?
C13F C14F H14D 109.7 . . ?
H14C C14F H14D 108.2 . . ?
C16F C15F C14F 113.15(15) . . ?
C16F C15F H15C 108.9 . . ?
C14F C15F H15C 108.9 . . ?
C16F C15F H15D 108.9 . . ?
C14F C15F H15D 108.9 . . ?
H15C C15F H15D 107.8 . . ?
C15F C16F H16D 109.5 . . ?
C15F C16F H16E 109.5 . . ?
H16D C16F H16E 109.5 . . ?
C15F C16F H16F 109.5 . . ?
H16D C16F H16F 109.5 . . ?
H16E C16F H16F 109.5 . . ?

loop_
_geom_bond_atom_site_label_1
_geom_bond_atom_site_label_2
_geom_bond_distance
_geom_bond_site_symmetry_2
_geom_bond_publ_flag
C1A O1A 1.2133(18) . ?
C1A C4A 1.4789(18) . ?
C1A C2A 1.5158(19) . ?
C2A O2A 1.2164(18) . ?
C2A C3A 1.4771(19) . ?
C3A N3A 1.3344(17) . ?
C3A C4A 1.4132(18) . ?
N3A C30A 1.4254(16) . ?
N3A H3A 0.8800 . ?
C30A C31A 1.3690(19) . ?
C30A C39A 1.4278(19) . ?
C31A C32A 1.4108(19) . ?
C31A H31A 0.9500 . ?
C32A C33A 1.365(2) . ?
C32A H32A 0.9500 . ?
C33A C34A 1.415(2) . ?
C33A H33A 0.9500 . ?
C34A C35A 1.420(2) . ?
C34A C39A 1.4247(18) . ?
C35A C36A 1.364(2) . ?
C35A H35A 0.9500 . ?
C36A C37A 1.409(2) . ?
C36A H36A 0.9500 . ?
C37A C38A 1.367(2) . ?
C37A H37A 0.9500 . ?
C38A C39A 1.419(2) . ?
C38A H38A 0.9500 . ?
C4A N4A 1.3409(17) . ?
N4A C40A 1.4220(16) . ?
N4A H4A 0.8800 . ?
C40A C41A 1.3770(19) . ?
C40A C49A 1.4296(19) . ?
C41A C42A 1.4108(19) . ?
C41A H41A 0.9500 . ?
C42A C43A 1.368(2) . ?
C42A H42A 0.9500 . ?
C43A C44A 1.415(2) . ?
C43A H43A 0.9500 . ?
C44A C45A 1.417(2) . ?
C44A C49A 1.4279(18) . ?
C45A C46A 1.364(2) . ?
C45A H45A 0.9500 . ?
C46A C47A 1.412(2) . ?
C46A H46A 0.9500 . ?
C47A C48A 1.370(2) . ?
C47A H47A 0.9500 . ?
C48A C49A 1.4179(19) . ?
C48A H48A 0.9500 . ?
C1B O1B 1.2156(18) . ?
C1B C4B 1.4826(18) . ?
C1B C2B 1.5118(18) . ?
C2B O2B 1.2152(17) . ?
C2B C3B 1.4780(18) . ?
C3B N3B 1.3399(17) . ?
C3B C4B 1.4113(18) . ?
N3B C30B 1.4225(16) . ?
N3B H3B 0.8800 . ?
C30B C31B 1.375(2) . ?
C30B C39B 1.4282(19) . ?
C31B C32B 1.411(2) . ?
C31B H31B 0.9500 . ?
C32B C33B 1.363(2) . ?
C32B H32B 0.9500 . ?
C33B C34B 1.416(2) . ?
C33B H33B 0.9500 . ?
C34B C35B 1.421(2) . ?
C34B C39B 1.4272(18) . ?
C35B C36B 1.363(2) . ?
C35B H35B 0.9500 . ?
C36B C37B 1.410(2) . ?
C36B H36B 0.9500 . ?
C37B C38B 1.370(2) . ?
C37B H37B 0.9500 . ?
C38B C39B 1.416(2) . ?
C38B H38B 0.9500 . ?
C4B N4B 1.3332(17) . ?
N4B C40B 1.4208(16) . ?
N4B H4B 0.8800 . ?
C40B C41B 1.3727(19) . ?
C40B C49B 1.4234(19) . ?
C41B C42B 1.4113(19) . ?
C41B H41B 0.9500 . ?
C42B C43B 1.364(2) . ?
C42B H42B 0.9500 . ?
C43B C44B 1.418(2) . ?
C43B H43B 0.9500 . ?
C44B C45B 1.416(2) . ?
C44B C49B 1.4254(18) . ?
C45B C46B 1.363(2) . ?
C45B H45B 0.9500 . ?
C46B C47B 1.409(2) . ?
C46B H46B 0.9500 . ?
C47B C48B 1.369(2) . ?
C47B H47B 0.9500 . ?
C48B C49B 1.4198(19) . ?
C48B H48B 0.9500 . ?
C1C C2C 1.390(2) . ?
C1C C6C 1.391(2) . ?
C1C C11C 1.5119(18) . ?
C11C O1C 1.2522(17) . ?
C11C O2C 1.2567(17) . ?
C2C C3C 1.385(2) . ?
C2C H2C 0.9500 . ?
C3C C4C 1.381(3) . ?
C3C H3C 0.9500 . ?
C4C C5C 1.384(3) . ?
C4C H4C 0.9500 . ?
C5C C6C 1.391(2) . ?
C5C H5C 0.9500 . ?
C6C H6C 0.9500 . ?
C1D C2D 1.389(2) . ?
C1D C6D 1.395(2) . ?
C1D C11D 1.5150(18) . ?
C11D O2D 1.2562(17) . ?
C11D O1D 1.2584(17) . ?
C2D C3D 1.390(2) . ?
C2D H2D 0.9500 . ?
C3D C4D 1.385(3) . ?
C3D H3D 0.9500 . ?
C4D C5D 1.382(3) . ?
C4D H4D 0.9500 . ?
C5D C6D 1.387(2) . ?
C5D H5D 0.9500 . ?
C6D H6D 0.9500 . ?
N1E C13E 1.516(2) . ?
N1E C1E 1.5188(18) . ?
N1E C9E 1.5209(18) . ?
N1E C5E 1.523(2) . ?
C1E C2E 1.5180(19) . ?
C1E H1E1 0.9900 . ?
C1E H1E2 0.9900 . ?
C2E C3E 1.531(2) . ?
C2E H2E1 0.9900 . ?
C2E H2E2 0.9900 . ?
C3E C4E 1.515(2) . ?
C3E H3E1 0.9900 . ?
C3E H3E2 0.9900 . ?
C4E H4E1 0.9800 . ?
C4E H4E2 0.9800 . ?
C4E H4E3 0.9800 . ?
C5E C6E 1.513(2) . ?
C5E H5E1 0.9900 . ?
C5E H5E2 0.9900 . ?
C6E C7E 1.524(2) . ?
C6E H6E1 0.9900 . ?
C6E H6E2 0.9900 . ?
C7E C8E 1.521(3) . ?
C7E H7E1 0.9900 . ?
C7E H7E2 0.9900 . ?
C8E H8E1 0.9800 . ?
C8E H8E2 0.9800 . ?
C8E H8E3 0.9800 . ?
C9E C10E 1.521(2) . ?
C9E H9E1 0.9900 . ?
C9E H9E2 0.9900 . ?
C10E C11E 1.518(2) . ?
C10E H10A 0.9900 . ?
C10E H10B 0.9900 . ?
C11E C12E 1.520(2) . ?
C11E H11A 0.9900 . ?
C11E H11B 0.9900 . ?
C12E H12A 0.9800 . ?
C12E H12B 0.9800 . ?
C12E H12C 0.9800 . ?
C13E C14E 1.515(3) . ?
C13E H13A 0.9900 . ?
C13E H13B 0.9900 . ?
C14E C17E 1.518(4) . ?
C14E C15E 1.607(4) . ?
C14E H14A 0.9900 . ?
C14E H14B 0.9900 . ?
C15E C16E 1.529(4) . ?
C15E H15A 0.9900 . ?
C15E H15B 0.9900 . ?
C16E H16A 0.9800 . ?
C16E H16B 0.9800 . ?
C16E H16C 0.9800 . ?
C17E C18E 1.509(5) . ?
C17E H17A 0.9900 . ?
C17E H17B 0.9900 . ?
C18E H18A 0.9800 . ?
C18E H18B 0.9800 . ?
C18E H18C 0.9800 . ?
N1F C9F 1.5159(17) . ?
N1F C1F 1.5165(16) . ?
N1F C13F 1.5256(17) . ?
N1F C5F 1.5281(17) . ?
C1F C2F 1.5188(19) . ?
C1F H1F1 0.9900 . ?
C1F H1F2 0.9900 . ?
C2F C3F 1.5240(19) . ?
C2F H2F1 0.9900 . ?
C2F H2F2 0.9900 . ?
C3F C4F 1.523(2) . ?
C3F H3F1 0.9900 . ?
C3F H3F2 0.9900 . ?
C4F H4F1 0.9800 . ?
C4F H4F2 0.9800 . ?
C4F H4F3 0.9800 . ?
C5F C6F 1.5194(19) . ?
C5F H5F1 0.9900 . ?
C5F H5F2 0.9900 . ?
C6F C7F 1.5298(19) . ?
C6F H6F1 0.9900 . ?
C6F H6F2 0.9900 . ?
C7F C8F 1.519(2) . ?
C7F H7F1 0.9900 . ?
C7F H7F2 0.9900 . ?
C8F H8F1 0.9800 . ?
C8F H8F2 0.9800 . ?
C8F H8F3 0.9800 . ?
C9F C10F 1.5195(19) . ?
C9F H9F1 0.9900 . ?
C9F H9F2 0.9900 . ?
C10F C11F 1.529(2) . ?
C10F H10C 0.9900 . ?
C10F H10D 0.9900 . ?
C11F C12F 1.518(2) . ?
C11F H11C 0.9900 . ?
C11F H11D 0.9900 . ?
C12F H12D 0.9800 . ?
C12F H12E 0.9800 . ?
C12F H12F 0.9800 . ?
C13F C14F 1.5169(19) . ?
C13F H13C 0.9900 . ?
C13F H13D 0.9900 . ?
C14F C15F 1.516(2) . ?
C14F H14C 0.9900 . ?
C14F H14D 0.9900 . ?
C15F C16F 1.512(2) . ?
C15F H15C 0.9900 . ?
C15F H15D 0.9900 . ?
C16F H16D 0.9800 . ?
C16F H16E 0.9800 . ?
C16F H16F 0.9800 . ?

loop_
_geom_torsion_atom_site_label_1
_geom_torsion_atom_site_label_2
_geom_torsion_atom_site_label_3
_geom_torsion_atom_site_label_4
_geom_torsion
_geom_torsion_site_symmetry_1
_geom_torsion_site_symmetry_2
_geom_torsion_site_symmetry_3
_geom_torsion_site_symmetry_4
_geom_torsion_publ_flag
O1A C1A C2A O2A 4.0(3) . . . . ?
C4A C1A C2A O2A -176.6(2) . . . . ?
O1A C1A C2A C3A -177.11(18) . . . . ?
C4A C1A C2A C3A 2.31(10) . . . . ?
O2A C2A C3A N3A -1.1(3) . . . . ?
C1A C2A C3A N3A 179.98(16) . . . . ?
O2A C2A C3A C4A 176.5(2) . . . . ?
C1A C2A C3A C4A -2.41(11) . . . . ?
C4A C3A N3A C30A 171.98(14) . . . . ?
C2A C3A N3A C30A -11.3(2) . . . . ?
C3A N3A C30A C31A -38.19(19) . . . . ?
C3A N3A C30A C39A 142.94(13) . . . . ?
N3A C30A C31A C32A -178.63(12) . . . . ?
C39A C30A C31A C32A 0.2(2) . . . . ?
C30A C31A C32A C33A 1.4(2) . . . . ?
C31A C32A C33A C34A -1.4(2) . . . . ?
C32A C33A C34A C35A -178.28(15) . . . . ?
C32A C33A C34A C39A -0.2(2) . . . . ?
C33A C34A C35A C36A 176.75(16) . . . . ?
C39A C34A C35A C36A -1.3(2) . . . . ?
C34A C35A C36A C37A 0.2(3) . . . . ?
C35A C36A C37A C38A 1.0(3) . . . . ?
C36A C37A C38A C39A -1.0(3) . . . . ?
C37A C38A C39A C34A -0.2(2) . . . . ?
C37A C38A C39A C30A -178.64(15) . . . . ?
C33A C34A C39A C38A -176.80(14) . . . . ?
C35A C34A C39A C38A 1.3(2) . . . . ?
C33A C34A C39A C30A 1.7(2) . . . . ?
C35A C34A C39A C30A 179.85(13) . . . . ?
C31A C30A C39A C38A 176.73(14) . . . . ?
N3A C30A C39A C38A -4.4(2) . . . . ?
C31A C30A C39A C34A -1.7(2) . . . . ?
N3A C30A C39A C34A 177.13(12) . . . . ?
N3A C3A C4A N4A -2.7(3) . . . . ?
C2A C3A C4A N4A 179.57(15) . . . . ?
N3A C3A C4A C1A -179.82(16) . . . . ?
C2A C3A C4A C1A 2.47(11) . . . . ?
O1A C1A C4A N4A 0.0(3) . . . . ?
C2A C1A C4A N4A -179.37(16) . . . . ?
O1A C1A C4A C3A 176.99(18) . . . . ?
C2A C1A C4A C3A -2.41(11) . . . . ?
C3A C4A N4A C40A 164.94(14) . . . . ?
C1A C4A N4A C40A -19.2(2) . . . . ?
C4A N4A C40A C41A -34.31(19) . . . . ?
C4A N4A C40A C49A 148.92(13) . . . . ?
N4A C40A C41A C42A -175.80(12) . . . . ?
C49A C40A C41A C42A 0.9(2) . . . . ?
C40A C41A C42A C43A 0.2(2) . . . . ?
C41A C42A C43A C44A -1.2(2) . . . . ?
C42A C43A C44A C45A -178.18(14) . . . . ?
C42A C43A C44A C49A 1.1(2) . . . . ?
C43A C44A C45A C46A -179.67(14) . . . . ?
C49A C44A C45A C46A 1.1(2) . . . . ?
C44A C45A C46A C47A -0.7(2) . . . . ?
C45A C46A C47A C48A -0.2(3) . . . . ?
C46A C47A C48A C49A 0.6(2) . . . . ?
C47A C48A C49A C44A -0.2(2) . . . . ?
C47A C48A C49A C40A 179.89(14) . . . . ?
C43A C44A C49A C48A -179.89(13) . . . . ?
C45A C44A C49A C48A -0.61(19) . . . . ?
C43A C44A C49A C40A 0.01(19) . . . . ?
C45A C44A C49A C40A 179.28(12) . . . . ?
C41A C40A C49A C48A 178.90(13) . . . . ?
N4A C40A C49A C48A -4.30(19) . . . . ?
C41A C40A C49A C44A -0.99(19) . . . . ?
N4A C40A C49A C44A 175.80(11) . . . . ?
O1B C1B C2B O2B -2.7(3) . . . . ?
C4B C1B C2B O2B 176.72(17) . . . . ?
O1B C1B C2B C3B 178.69(19) . . . . ?
C4B C1B C2B C3B -1.93(10) . . . . ?
O2B C2B C3B N3B -0.4(3) . . . . ?
C1B C2B C3B N3B 178.20(16) . . . . ?
O2B C2B C3B C4B -176.58(17) . . . . ?
C1B C2B C3B C4B 2.03(11) . . . . ?
C4B C3B N3B C30B -174.91(13) . . . . ?
C2B C3B N3B C30B 10.2(2) . . . . ?
C3B N3B C30B C31B 38.30(19) . . . . ?
C3B N3B C30B C39B -142.12(13) . . . . ?
N3B C30B C31B C32B -179.18(13) . . . . ?
C39B C30B C31B C32B 1.3(2) . . . . ?
C30B C31B C32B C33B -1.2(2) . . . . ?
C31B C32B C33B C34B 0.1(2) . . . . ?
C32B C33B C34B C35B 179.20(15) . . . . ?
C32B C33B C34B C39B 0.8(2) . . . . ?
C33B C34B C35B C36B -178.45(16) . . . . ?
C39B C34B C35B C36B -0.1(2) . . . . ?
C34B C35B C36B C37B 0.5(3) . . . . ?
C35B C36B C37B C38B -0.6(3) . . . . ?
C36B C37B C38B C39B 0.3(2) . . . . ?
C37B C38B C39B C34B 0.1(2) . . . . ?
C37B C38B C39B C30B 178.96(14) . . . . ?
C33B C34B C39B C38B 178.21(13) . . . . ?
C35B C34B C39B C38B -0.2(2) . . . . ?
C33B C34B C39B C30B -0.7(2) . . . . ?
C35B C34B C39B C30B -179.14(13) . . . . ?
C31B C30B C39B C38B -179.20(13) . . . . ?
N3B C30B C39B C38B 1.22(19) . . . . ?
C31B C30B C39B C34B -0.30(19) . . . . ?
N3B C30B C39B C34B -179.89(12) . . . . ?
N3B C3B C4B N4B 1.7(3) . . . . ?
C2B C3B C4B N4B 178.14(15) . . . . ?
N3B C3B C4B C1B -178.48(15) . . . . ?
C2B C3B C4B C1B -2.07(11) . . . . ?
O1B C1B C4B N4B 1.1(3) . . . . ?
C2B C1B C4B N4B -178.21(17) . . . . ?
O1B C1B C4B C3B -178.6(2) . . . . ?
C2B C1B C4B C3B 2.02(11) . . . . ?
C3B C4B N4B C40B -176.84(13) . . . . ?
C1B C4B N4B C40B 3.5(3) . . . . ?
C4B N4B C40B C41B 38.8(2) . . . . ?
C4B N4B C40B C49B -142.06(13) . . . . ?
N4B C40B C41B C42B 179.29(12) . . . . ?
C49B C40B C41B C42B 0.2(2) . . . . ?
C40B C41B C42B C43B -0.3(2) . . . . ?
C41B C42B C43B C44B 0.5(2) . . . . ?
C42B C43B C44B C45B 178.27(15) . . . . ?
C42B C43B C44B C49B -0.7(2) . . . . ?
C43B C44B C45B C46B -178.68(15) . . . . ?
C49B C44B C45B C46B 0.3(2) . . . . ?
C44B C45B C46B C47B 0.0(2) . . . . ?
C45B C46B C47B C48B -0.3(2) . . . . ?
C46B C47B C48B C49B 0.3(2) . . . . ?
C47B C48B C49B C40B 178.00(13) . . . . ?
C47B C48B C49B C44B 0.0(2) . . . . ?
C41B C40B C49B C48B -178.43(13) . . . . ?
N4B C40B C49B C48B 2.48(19) . . . . ?
C41B C40B C49B C44B -0.38(19) . . . . ?
N4B C40B C49B C44B -179.48(12) . . . . ?
C45B C44B C49B C48B -0.2(2) . . . . ?
C43B C44B C49B C48B 178.73(13) . . . . ?
C45B C44B C49B C40B -178.37(13) . . . . ?
C43B C44B C49B C40B 0.6(2) . . . . ?
C2C C1C C11C O1C 168.01(14) . . . . ?
C6C C1C C11C O1C -14.7(2) . . . . ?
C2C C1C C11C O2C -12.0(2) . . . . ?
C6C C1C C11C O2C 165.32(13) . . . . ?
C6C C1C C2C C3C -0.2(2) . . . . ?
C11C C1C C2C C3C 177.12(15) . . . . ?
C1C C2C C3C C4C -1.5(3) . . . . ?
C2C C3C C4C C5C 1.8(3) . . . . ?
C3C C4C C5C C6C -0.2(3) . . . . ?
C2C C1C C6C C5C 1.8(2) . . . . ?
C11C C1C C6C C5C -175.55(13) . . . . ?
C4C C5C C6C C1C -1.6(2) . . . . ?
C2D C1D C11D O2D 0.75(19) . . . . ?
C6D C1D C11D O2D -177.91(13) . . . . ?
C2D C1D C11D O1D -179.97(13) . . . . ?
C6D C1D C11D O1D 1.37(19) . . . . ?
C6D C1D C2D C3D 0.2(2) . . . . ?
C11D C1D C2D C3D -178.51(14) . . . . ?
C1D C2D C3D C4D 0.9(2) . . . . ?
C2D C3D C4D C5D -0.6(3) . . . . ?
C3D C4D C5D C6D -0.7(3) . . . . ?
C4D C5D C6D C1D 1.7(2) . . . . ?
C2D C1D C6D C5D -1.5(2) . . . . ?
C11D C1D C6D C5D 177.22(13) . . . . ?
C13E N1E C1E C2E -60.29(17) . . . . ?
C9E N1E C1E C2E 178.90(13) . . . . ?
C5E N1E C1E C2E 58.74(17) . . . . ?
N1E C1E C2E C3E 174.80(13) . . . . ?
C1E C2E C3E C4E 171.76(14) . . . . ?
C13E N1E C5E C6E 175.90(13) . . . . ?
C1E N1E C5E C6E 54.50(16) . . . . ?
C9E N1E C5E C6E -62.87(16) . . . . ?
N1E C5E C6E C7E 167.32(12) . . . . ?
C5E C6E C7E C8E 171.72(13) . . . . ?
C13E N1E C9E C10E 53.72(19) . . . . ?
C1E N1E C9E C10E 174.54(15) . . . . ?
C5E N1E C9E C10E -65.12(18) . . . . ?
N1E C9E C10E C11E 165.43(15) . . . . ?
C9E C10E C11E C12E 169.44(17) . . . . ?
C1E N1E C13E C14E -58.3(2) . . . . ?
C9E N1E C13E C14E 59.4(2) . . . . ?
C5E N1E C13E C14E -179.62(18) . . . . ?
N1E C13E C14E C17E -179.8(3) . . . . ?
N1E C13E C14E C15E 157.5(2) . . . . ?
C13E C14E C15E C16E 79.1(4) . . . . ?
C13E C14E C17E C18E 172.2(6) . . . . ?
C9F N1F C1F C2F -56.20(15) . . . . ?
C13F N1F C1F C2F -177.40(11) . . . . ?
C5F N1F C1F C2F 61.99(15) . . . . ?
N1F C1F C2F C3F -167.07(12) . . . . ?
C1F C2F C3F C4F -171.24(14) . . . . ?
C9F N1F C5F C6F 164.44(11) . . . . ?
C1F N1F C5F C6F 43.07(15) . . . . ?
C13F N1F C5F C6F -74.21(14) . . . . ?
N1F C5F C6F C7F 166.78(11) . . . . ?
C5F C6F C7F C8F 173.54(13) . . . . ?
C1F N1F C9F C10F -66.02(15) . . . . ?
C13F N1F C9F C10F 51.73(15) . . . . ?
C5F N1F C9F C10F 172.91(12) . . . . ?
N1F C9F C10F C11F 174.60(12) . . . . ?
C9F C10F C11F C12F 173.17(14) . . . . ?
C9F N1F C13F C14F 50.81(15) . . . . ?
C1F N1F C13F C14F 172.05(12) . . . . ?
C5F N1F C13F C14F -67.41(15) . . . . ?
N1F C13F C14F C15F 179.65(13) . . . . ?
C13F C14F C15F C16F 172.32(15) . . . . ?
